data_4029693
loop_
_publ_author_name
'Lefranc, Julien'
'Minassi, Alberto'
'Clayden, Jonathan'

_publ_contact_author
; 
    Madeleine Helliwell 
;
_publ_section_title
;
 Carbolithiation of N-alkenyl ureas and N-alkenyl carbamates.
;
_journal_name_full 'Beilstein journal of organic chemistry'
_journal_page_first 628
_journal_page_last 632
_journal_paper_doi 10.3762/bjoc.9.70
_journal_volume 9
_journal_year 2013
_chemical_formula_sum 'C15 H21 N O2'
_chemical_formula_weight 247.33
_chemical_name_systematic
; 
 ? 
;
_space_group_IT_number 4
_symmetry_cell_setting monoclinic
_symmetry_space_group_name_Hall 'P 2yb'
_symmetry_space_group_name_H-M 'P 1 21 1'
_atom_sites_solution_hydrogens geom
_atom_sites_solution_primary direct
_atom_sites_solution_secondary difmap
_audit_creation_method SHELXL-97
_cell_angle_alpha 90.00
_cell_angle_beta 116.762(8)
_cell_angle_gamma 90.00
_cell_formula_units_Z 4
_cell_length_a 7.626(4)
_cell_length_b 25.042(12)
_cell_length_c 8.473(4)
_cell_measurement_reflns_used 788
_cell_measurement_temperature 100(2)
_cell_measurement_theta_max 25.94
_cell_measurement_theta_min 2.69
_cell_volume 1444.8(12)
_computing_cell_refinement 'Bruker SMART'
_computing_data_collection 'Bruker SMART'
_computing_data_reduction 'Bruker SAINT'
_computing_molecular_graphics 'Bruker SHELXTL'
_computing_publication_material 'Bruker SHELXTL'
_computing_structure_refinement 'SHELXL-97 (Sheldrick, 1997)'
_computing_structure_solution 'SHELXS-97 (Sheldrick, 1990)'
_diffrn_ambient_temperature 100(2)
_diffrn_measured_fraction_theta_full 0.993
_diffrn_measured_fraction_theta_max 0.993
_diffrn_measurement_device_type 'CCD area detector'
_diffrn_measurement_method 'phi and omega scans'
_diffrn_radiation_monochromator graphite
_diffrn_radiation_source 'fine-focus sealed tube'
_diffrn_radiation_type MoK\a
_diffrn_radiation_wavelength 0.71073
_diffrn_reflns_av_R_equivalents 0.0487
_diffrn_reflns_av_sigmaI/netI 0.0606
_diffrn_reflns_limit_h_max 8
_diffrn_reflns_limit_h_min -9
_diffrn_reflns_limit_k_max 28
_diffrn_reflns_limit_k_min -29
_diffrn_reflns_limit_l_max 10
_diffrn_reflns_limit_l_min -10
_diffrn_reflns_number 6817
_diffrn_reflns_theta_full 25.02
_diffrn_reflns_theta_max 25.02
_diffrn_reflns_theta_min 2.44
_exptl_absorpt_coefficient_mu 0.075
_exptl_absorpt_correction_T_max 1.000
_exptl_absorpt_correction_T_min 0.692
_exptl_absorpt_correction_type multi-scan
_exptl_absorpt_process_details SADABS
_exptl_crystal_colour colourless
_exptl_crystal_density_diffrn 1.137
_exptl_crystal_density_method 'not measured'
_exptl_crystal_description block
_exptl_crystal_F_000 536
_exptl_crystal_size_max 0.40
_exptl_crystal_size_mid 0.40
_exptl_crystal_size_min 0.35
_refine_diff_density_max 0.231
_refine_diff_density_min -0.214
_refine_diff_density_rms 0.051
_refine_ls_extinction_method none
_refine_ls_goodness_of_fit_ref 1.062
_refine_ls_hydrogen_treatment constr
_refine_ls_matrix_type full
_refine_ls_number_parameters 336
_refine_ls_number_reflns 2591
_refine_ls_number_restraints 1
_refine_ls_restrained_S_all 1.062
_refine_ls_R_factor_all 0.0567
_refine_ls_R_factor_gt 0.0456
_refine_ls_shift/su_max 0.003
_refine_ls_shift/su_mean 0.000
_refine_ls_structure_factor_coef Fsqd
_refine_ls_weighting_details 'calc w=1/[\s^2^(Fo^2^)+(0.0575P)^2^+0.0000P] where P=(Fo^2^+2Fc^2^)/3'
_refine_ls_weighting_scheme calc
_refine_ls_wR_factor_gt 0.0991
_refine_ls_wR_factor_ref 0.1039
_reflns_number_gt 2272
_reflns_number_total 2591
_reflns_threshold_expression >2sigma(I)
_cod_data_source_file 1860-5397-9-70-S3.txt
_cod_data_source_block s3386abs
_cod_depositor_comments
;
The following automatic conversions were performed:

'_symmetry_cell_setting' value 'Monoclinic' changed to 'monoclinic'
according to
/usr/data/users/saulius/automatic-downloads/retrospective/Beilstein/lib/dictionaries/cif_core.dic
dictionary named 'cif_core.dic' version 2.4.2 from 2011-04-26.

Automatic conversion script
Id: cif_fix_values 2281 2013-09-26 08:29:07Z andrius 
;
_cod_original_sg_symbol_H-M P2(1)
_cod_database_code 4029693

loop_
_symmetry_equiv_pos_as_xyz
'x, y, z'
'-x, y+1/2, -z'

loop_
_atom_site_label
_atom_site_type_symbol
_atom_site_fract_x
_atom_site_fract_y
_atom_site_fract_z
_atom_site_U_iso_or_equiv
_atom_site_adp_type
_atom_site_occupancy
_atom_site_symmetry_multiplicity
_atom_site_calc_flag
_atom_site_refinement_flags
O1 O 0.1443(6) 0.31424(13) -0.0176(5) 0.0240(9) Uani 1 1 d .
O2 O 0.2183(6) 0.40312(13) 0.0257(5) 0.0281(9) Uani 1 1 d .
N1 N 0.2741(7) 0.34759(16) 0.2553(6) 0.0225(10) Uani 1 1 d .
C1 C 0.0254(8) 0.2833(2) 0.2493(7) 0.0228(12) Uani 1 1 d .
C2 C -0.1096(9) 0.3229(2) 0.2343(7) 0.0255(13) Uani 1 1 d .
H2 H -0.0662 0.3588 0.2630 0.031 Uiso 1 1 calc R
C3 C -0.3056(8) 0.3109(2) 0.1785(8) 0.0252(13) Uani 1 1 d .
H3 H -0.3953 0.3382 0.1716 0.030 Uiso 1 1 calc R
C4 C -0.3714(9) 0.2582(2) 0.1320(8) 0.0340(15) Uani 1 1 d .
H4 H -0.5056 0.2494 0.0935 0.041 Uiso 1 1 calc R
C5 C -0.2383(9) 0.2194(2) 0.1432(8) 0.0329(14) Uani 1 1 d .
H5 H -0.2817 0.1836 0.1124 0.039 Uiso 1 1 calc R
C6 C -0.0454(9) 0.2314(2) 0.1975(7) 0.0294(14) Uani 1 1 d .
H6 H 0.0425 0.2041 0.2002 0.035 Uiso 1 1 calc R
C7 C 0.2362(8) 0.2971(2) 0.3157(8) 0.0223(13) Uani 1 1 d .
C8 C 0.3854(9) 0.2699(2) 0.4337(8) 0.0313(14) Uani 1 1 d .
H8 H 0.5130 0.2815 0.4556 0.038 Uiso 1 1 calc R
C9 C 0.3738(10) 0.2221(2) 0.5382(8) 0.0336(14) Uani 1 1 d .
H9A H 0.2377 0.2171 0.5178 0.050 Uiso 1 1 calc R
H9B H 0.4579 0.2282 0.6644 0.050 Uiso 1 1 calc R
H9C H 0.4182 0.1901 0.5000 0.050 Uiso 1 1 calc R
C10 C 0.3620(9) 0.3912(2) 0.3795(8) 0.0316(15) Uani 1 1 d .
H10A H 0.4690 0.4070 0.3612 0.047 Uiso 1 1 calc R
H10B H 0.4139 0.3775 0.5006 0.047 Uiso 1 1 calc R
H10C H 0.2622 0.4185 0.3605 0.047 Uiso 1 1 calc R
C11 C 0.2100(8) 0.3585(2) 0.0803(7) 0.0220(12) Uani 1 1 d .
C12 C 0.0573(9) 0.3178(2) -0.2131(7) 0.0259(13) Uani 1 1 d .
C13 C 0.2083(9) 0.3360(2) -0.2697(7) 0.0308(13) Uani 1 1 d .
H13A H 0.2387 0.3738 -0.2394 0.046 Uiso 1 1 calc R
H13B H 0.1567 0.3314 -0.3977 0.046 Uiso 1 1 calc R
H13C H 0.3281 0.3147 -0.2088 0.046 Uiso 1 1 calc R
C14 C -0.1235(9) 0.3542(2) -0.2803(8) 0.0321(14) Uani 1 1 d .
H14A H -0.2140 0.3412 -0.2356 0.048 Uiso 1 1 calc R
H14B H -0.1895 0.3538 -0.4098 0.048 Uiso 1 1 calc R
H14C H -0.0825 0.3907 -0.2385 0.048 Uiso 1 1 calc R
C15 C -0.0012(10) 0.2602(2) -0.2686(7) 0.0341(15) Uani 1 1 d .
H15A H 0.1166 0.2377 -0.2229 0.051 Uiso 1 1 calc R
H15B H -0.0683 0.2580 -0.3979 0.051 Uiso 1 1 calc R
H15C H -0.0896 0.2478 -0.2209 0.051 Uiso 1 1 calc R
O3 O 0.8355(6) 0.53073(13) 0.3458(5) 0.0240(10) Uani 1 1 d .
O4 O 0.7603(6) 0.44136(14) 0.3062(5) 0.0286(10) Uani 1 1 d .
N2 N 0.7007(7) 0.49652(15) 0.0735(6) 0.0241(11) Uani 1 1 d .
C16 C 0.9465(8) 0.56068(19) 0.0746(6) 0.0221(11) Uani 1 1 d .
C17 C 1.0852(9) 0.5214(2) 0.0895(7) 0.0261(13) Uani 1 1 d .
H17 H 1.0437 0.4854 0.0592 0.031 Uiso 1 1 calc R
C18 C 1.2780(9) 0.5341(2) 0.1469(7) 0.0295(13) Uani 1 1 d .
H18 H 1.3696 0.5071 0.1558 0.035 Uiso 1 1 calc R
C19 C 1.3410(9) 0.5864(2) 0.1924(8) 0.0340(15) Uani 1 1 d .
H19 H 1.4754 0.5952 0.2320 0.041 Uiso 1 1 calc R
C20 C 1.2088(10) 0.6252(2) 0.1801(9) 0.0351(15) Uani 1 1 d .
H20 H 1.2527 0.6609 0.2130 0.042 Uiso 1 1 calc R
C21 C 1.0137(9) 0.6131(2) 0.1207(8) 0.0284(13) Uani 1 1 d .
H21 H 0.9234 0.6406 0.1107 0.034 Uiso 1 1 calc R
C22 C 0.7398(8) 0.5467(2) 0.0105(7) 0.0237(13) Uani 1 1 d .
C23 C 0.5836(8) 0.5739(2) -0.1093(7) 0.0255(13) Uani 1 1 d .
H23 H 0.4575 0.5616 -0.1292 0.031 Uiso 1 1 calc R
C24 C 0.5888(10) 0.6214(2) -0.2135(8) 0.0375(16) Uani 1 1 d .
H24A H 0.5535 0.6534 -0.1678 0.056 Uiso 1 1 calc R
H24B H 0.4950 0.6164 -0.3379 0.056 Uiso 1 1 calc R
H24C H 0.7213 0.6256 -0.2032 0.056 Uiso 1 1 calc R
C25 C 0.6114(9) 0.4516(2) -0.0500(7) 0.0316(14) Uani 1 1 d .
H25A H 0.7098 0.4235 -0.0260 0.047 Uiso 1 1 calc R
H25B H 0.5644 0.4642 -0.1718 0.047 Uiso 1 1 calc R
H25C H 0.5009 0.4372 -0.0341 0.047 Uiso 1 1 calc R
C26 C 0.7677(8) 0.4852(2) 0.2475(7) 0.0242(12) Uani 1 1 d .
C27 C 0.9225(8) 0.5274(2) 0.5383(7) 0.0253(12) Uani 1 1 d .
C28 C 0.9844(10) 0.5858(2) 0.5919(8) 0.0344(15) Uani 1 1 d .
H28A H 1.0808 0.5964 0.5511 0.052 Uiso 1 1 calc R
H28B H 1.0430 0.5891 0.7209 0.052 Uiso 1 1 calc R
H28C H 0.8689 0.6090 0.5379 0.052 Uiso 1 1 calc R
C29 C 1.0971(8) 0.4921(2) 0.6075(7) 0.0306(14) Uani 1 1 d .
H29A H 1.0559 0.4553 0.5692 0.046 Uiso 1 1 calc R
H29B H 1.1626 0.4936 0.7369 0.046 Uiso 1 1 calc R
H29C H 1.1883 0.5039 0.5621 0.046 Uiso 1 1 calc R
C30 C 0.7706(10) 0.5098(2) 0.5991(8) 0.0307(15) Uani 1 1 d .
H30A H 0.6569 0.5337 0.5488 0.046 Uiso 1 1 calc R
H30B H 0.8292 0.5112 0.7284 0.046 Uiso 1 1 calc R
H30C H 0.7285 0.4732 0.5591 0.046 Uiso 1 1 calc R

loop_
_atom_site_aniso_label
_atom_site_aniso_U_11
_atom_site_aniso_U_22
_atom_site_aniso_U_33
_atom_site_aniso_U_23
_atom_site_aniso_U_13
_atom_site_aniso_U_12
O1 0.035(2) 0.0178(19) 0.0160(19) -0.0018(15) 0.0086(18) -0.0044(17)
O2 0.036(2) 0.015(2) 0.032(2) 0.0008(17) 0.0135(18) -0.0038(16)
N1 0.028(3) 0.017(2) 0.021(2) -0.0025(18) 0.009(2) -0.0027(19)
C1 0.029(3) 0.022(3) 0.021(3) -0.001(2) 0.014(2) 0.002(2)
C2 0.039(4) 0.010(3) 0.030(3) 0.004(2) 0.018(3) -0.002(2)
C3 0.022(3) 0.025(3) 0.032(3) 0.003(2) 0.016(3) 0.000(2)
C4 0.029(4) 0.029(3) 0.040(4) 0.003(3) 0.011(3) -0.002(2)
C5 0.034(4) 0.023(3) 0.040(3) -0.001(3) 0.015(3) -0.008(3)
C6 0.037(4) 0.015(3) 0.038(3) 0.003(2) 0.018(3) 0.005(2)
C7 0.026(4) 0.018(3) 0.025(3) 0.005(2) 0.013(3) 0.003(2)
C8 0.029(3) 0.031(4) 0.031(3) -0.004(2) 0.012(3) 0.001(3)
C9 0.042(4) 0.029(3) 0.024(3) 0.003(2) 0.010(3) 0.008(3)
C10 0.034(4) 0.025(3) 0.028(3) -0.005(3) 0.008(3) -0.006(3)
C11 0.022(3) 0.017(3) 0.026(3) -0.007(2) 0.010(3) -0.004(2)
C12 0.036(3) 0.019(3) 0.019(3) 0.000(2) 0.008(3) -0.003(3)
C13 0.041(4) 0.029(3) 0.025(3) -0.001(2) 0.018(3) 0.003(3)
C14 0.032(4) 0.029(3) 0.028(3) -0.002(3) 0.006(3) 0.001(2)
C15 0.048(4) 0.025(3) 0.024(3) -0.004(2) 0.011(3) -0.008(3)
O3 0.028(2) 0.0129(19) 0.031(2) -0.0014(16) 0.0129(19) 0.0046(17)
O4 0.042(3) 0.0126(19) 0.026(2) 0.0009(17) 0.011(2) -0.0016(18)
N2 0.030(3) 0.013(2) 0.028(3) -0.0023(18) 0.012(2) -0.0066(19)
C16 0.025(3) 0.023(3) 0.015(3) 0.000(2) 0.006(2) -0.003(2)
C17 0.032(3) 0.023(3) 0.021(3) 0.000(2) 0.010(3) 0.002(2)
C18 0.023(3) 0.031(3) 0.032(3) 0.006(3) 0.010(3) 0.010(3)
C19 0.030(4) 0.034(4) 0.031(3) 0.001(3) 0.007(3) -0.008(3)
C20 0.034(4) 0.019(3) 0.048(4) -0.002(3) 0.015(3) -0.006(3)
C21 0.035(4) 0.018(3) 0.029(3) 0.003(2) 0.012(3) -0.002(2)
C22 0.036(3) 0.017(3) 0.021(3) 0.000(2) 0.015(3) -0.001(2)
C23 0.022(3) 0.026(3) 0.030(3) 0.001(2) 0.013(3) 0.002(2)
C24 0.043(4) 0.023(3) 0.042(4) 0.005(3) 0.016(3) 0.001(3)
C25 0.047(4) 0.017(3) 0.027(3) -0.005(2) 0.014(3) -0.013(3)
C26 0.017(3) 0.022(3) 0.031(3) -0.006(2) 0.009(3) -0.004(2)
C27 0.029(3) 0.019(3) 0.023(3) -0.003(2) 0.007(3) 0.004(2)
C28 0.045(4) 0.021(3) 0.033(3) -0.005(2) 0.014(3) -0.004(3)
C29 0.027(3) 0.030(3) 0.030(3) -0.003(2) 0.009(3) -0.002(2)
C30 0.046(4) 0.023(3) 0.022(3) -0.002(2) 0.014(3) -0.002(3)

loop_
_atom_type_symbol
_atom_type_description
_atom_type_scat_dispersion_real
_atom_type_scat_dispersion_imag
_atom_type_scat_source
C C 0.0033 0.0016 'International Tables Vol C Tables 4.2.6.8 and 6.1.1.4'
H H 0.0000 0.0000 'International Tables Vol C Tables 4.2.6.8 and 6.1.1.4'
N N 0.0061 0.0033 'International Tables Vol C Tables 4.2.6.8 and 6.1.1.4'
O O 0.0106 0.0060 'International Tables Vol C Tables 4.2.6.8 and 6.1.1.4'

loop_
_geom_angle_atom_site_label_1
_geom_angle_atom_site_label_2
_geom_angle_atom_site_label_3
_geom_angle
C11 O1 C12 119.7(4)
C11 N1 C7 122.1(4)
C11 N1 C10 117.3(5)
C7 N1 C10 120.2(5)
C2 C1 C6 117.9(5)
C2 C1 C7 119.9(4)
C6 C1 C7 122.2(5)
C3 C2 C1 121.1(5)
C3 C2 H2 119.4
C1 C2 H2 119.4
C2 C3 C4 119.7(5)
C2 C3 H3 120.2
C4 C3 H3 120.2
C5 C4 C3 119.0(6)
C5 C4 H4 120.5
C3 C4 H4 120.5
C6 C5 C4 121.2(5)
C6 C5 H5 119.4
C4 C5 H5 119.4
C5 C6 C1 121.1(5)
C5 C6 H6 119.5
C1 C6 H6 119.5
C8 C7 N1 118.7(5)
C8 C7 C1 125.9(5)
N1 C7 C1 115.1(5)
C7 C8 C9 126.5(6)
C7 C8 H8 116.8
C9 C8 H8 116.8
C8 C9 H9A 109.5
C8 C9 H9B 109.5
H9A C9 H9B 109.5
C8 C9 H9C 109.5
H9A C9 H9C 109.5
H9B C9 H9C 109.5
N1 C10 H10A 109.5
N1 C10 H10B 109.5
H10A C10 H10B 109.5
N1 C10 H10C 109.5
H10A C10 H10C 109.5
H10B C10 H10C 109.5
O2 C11 O1 126.2(5)
O2 C11 N1 122.7(5)
O1 C11 N1 111.0(5)
O1 C12 C13 110.7(5)
O1 C12 C15 102.1(4)
C13 C12 C15 110.4(5)
O1 C12 C14 109.0(5)
C13 C12 C14 113.1(5)
C15 C12 C14 111.0(5)
C12 C13 H13A 109.5
C12 C13 H13B 109.5
H13A C13 H13B 109.5
C12 C13 H13C 109.5
H13A C13 H13C 109.5
H13B C13 H13C 109.5
C12 C14 H14A 109.5
C12 C14 H14B 109.5
H14A C14 H14B 109.5
C12 C14 H14C 109.5
H14A C14 H14C 109.5
H14B C14 H14C 109.5
C12 C15 H15A 109.5
C12 C15 H15B 109.5
H15A C15 H15B 109.5
C12 C15 H15C 109.5
H15A C15 H15C 109.5
H15B C15 H15C 109.5
C26 O3 C27 119.3(4)
C26 N2 C22 122.9(4)
C26 N2 C25 116.0(4)
C22 N2 C25 120.4(4)
C21 C16 C17 117.8(5)
C21 C16 C22 121.8(5)
C17 C16 C22 120.5(4)
C18 C17 C16 120.9(5)
C18 C17 H17 119.5
C16 C17 H17 119.5
C17 C18 C19 120.2(5)
C17 C18 H18 119.9
C19 C18 H18 119.9
C20 C19 C18 119.9(6)
C20 C19 H19 120.1
C18 C19 H19 120.1
C19 C20 C21 120.7(5)
C19 C20 H20 119.7
C21 C20 H20 119.7
C20 C21 C16 120.6(6)
C20 C21 H21 119.7
C16 C21 H21 119.7
C23 C22 N2 117.2(5)
C23 C22 C16 126.7(5)
N2 C22 C16 116.0(5)
C22 C23 C24 126.7(6)
C22 C23 H23 116.7
C24 C23 H23 116.7
C23 C24 H24A 109.5
C23 C24 H24B 109.5
H24A C24 H24B 109.5
C23 C24 H24C 109.5
H24A C24 H24C 109.5
H24B C24 H24C 109.5
N2 C25 H25A 109.5
N2 C25 H25B 109.5
H25A C25 H25B 109.5
N2 C25 H25C 109.5
H25A C25 H25C 109.5
H25B C25 H25C 109.5
O4 C26 N2 124.7(5)
O4 C26 O3 125.3(5)
N2 C26 O3 110.0(5)
O3 C27 C29 110.5(4)
O3 C27 C30 111.1(4)
C29 C27 C30 112.1(5)
O3 C27 C28 101.5(4)
C29 C27 C28 110.4(5)
C30 C27 C28 110.6(5)
C27 C28 H28A 109.5
C27 C28 H28B 109.5
H28A C28 H28B 109.5
C27 C28 H28C 109.5
H28A C28 H28C 109.5
H28B C28 H28C 109.5
C27 C29 H29A 109.5
C27 C29 H29B 109.5
H29A C29 H29B 109.5
C27 C29 H29C 109.5
H29A C29 H29C 109.5
H29B C29 H29C 109.5
C27 C30 H30A 109.5
C27 C30 H30B 109.5
H30A C30 H30B 109.5
C27 C30 H30C 109.5
H30A C30 H30C 109.5
H30B C30 H30C 109.5

loop_
_geom_bond_atom_site_label_1
_geom_bond_atom_site_label_2
_geom_bond_distance
O1 C11 1.339(6)
O1 C12 1.485(6)
O2 C11 1.222(6)
N1 C11 1.364(7)
N1 C7 1.441(7)
N1 C10 1.454(7)
C1 C2 1.393(8)
C1 C6 1.400(7)
C1 C7 1.486(8)
C2 C3 1.382(8)
C2 H2 0.9500
C3 C4 1.404(8)
C3 H3 0.9500
C4 C5 1.377(9)
C4 H4 0.9500
C5 C6 1.362(9)
C5 H5 0.9500
C6 H6 0.9500
C7 C8 1.316(8)
C8 C9 1.515(8)
C8 H8 0.9500
C9 H9A 0.9800
C9 H9B 0.9800
C9 H9C 0.9800
C10 H10A 0.9800
C10 H10B 0.9800
C10 H10C 0.9800
C12 C13 1.504(8)
C12 C15 1.521(8)
C12 C14 1.531(8)
C13 H13A 0.9800
C13 H13B 0.9800
C13 H13C 0.9800
C14 H14A 0.9800
C14 H14B 0.9800
C14 H14C 0.9800
C15 H15A 0.9800
C15 H15B 0.9800
C15 H15C 0.9800
O3 C26 1.369(7)
O3 C27 1.461(7)
O4 C26 1.216(7)
N2 C26 1.355(7)
N2 C22 1.448(6)
N2 C25 1.478(6)
C16 C21 1.400(7)
C16 C17 1.408(8)
C16 C22 1.460(8)
C17 C18 1.363(8)
C17 H17 0.9500
C18 C19 1.388(8)
C18 H18 0.9500
C19 C20 1.370(9)
C19 H19 0.9500
C20 C21 1.373(9)
C20 H20 0.9500
C21 H21 0.9500
C22 C23 1.351(8)
C23 C24 1.492(8)
C23 H23 0.9500
C24 H24A 0.9800
C24 H24B 0.9800
C24 H24C 0.9800
C25 H25A 0.9800
C25 H25B 0.9800
C25 H25C 0.9800
C27 C29 1.482(7)
C27 C30 1.529(8)
C27 C28 1.540(8)
C28 H28A 0.9800
C28 H28B 0.9800
C28 H28C 0.9800
C29 H29A 0.9800
C29 H29B 0.9800
C29 H29C 0.9800
C30 H30A 0.9800
C30 H30B 0.9800
C30 H30C 0.9800

loop_
_geom_torsion_atom_site_label_1
_geom_torsion_atom_site_label_2
_geom_torsion_atom_site_label_3
_geom_torsion_atom_site_label_4
_geom_torsion
C6 C1 C2 C3 3.1(8)
C7 C1 C2 C3 -177.8(5)
C1 C2 C3 C4 -1.4(8)
C2 C3 C4 C5 0.0(9)
C3 C4 C5 C6 -0.3(10)
C4 C5 C6 C1 2.1(9)
C2 C1 C6 C5 -3.4(8)
C7 C1 C6 C5 177.5(6)
C11 N1 C7 C8 126.2(6)
C10 N1 C7 C8 -61.4(7)
C11 N1 C7 C1 -59.6(7)
C10 N1 C7 C1 112.8(6)
C2 C1 C7 C8 134.8(6)
C6 C1 C7 C8 -46.2(9)
C2 C1 C7 N1 -38.9(7)
C6 C1 C7 N1 140.1(5)
N1 C7 C8 C9 167.6(5)
C1 C7 C8 C9 -5.9(10)
C12 O1 C11 O2 -5.0(8)
C12 O1 C11 N1 176.6(5)
C7 N1 C11 O2 170.2(5)
C10 N1 C11 O2 -2.4(8)
C7 N1 C11 O1 -11.3(7)
C10 N1 C11 O1 176.0(5)
C11 O1 C12 C13 64.1(6)
C11 O1 C12 C15 -178.4(5)
C11 O1 C12 C14 -60.9(6)
C21 C16 C17 C18 0.0(8)
C22 C16 C17 C18 179.1(5)
C16 C17 C18 C19 0.3(8)
C17 C18 C19 C20 0.2(9)
C18 C19 C20 C21 -0.9(10)
C19 C20 C21 C16 1.2(10)
C17 C16 C21 C20 -0.7(8)
C22 C16 C21 C20 -179.8(6)
C26 N2 C22 C23 -126.9(6)
C25 N2 C22 C23 63.0(7)
C26 N2 C22 C16 57.3(7)
C25 N2 C22 C16 -112.8(6)
C21 C16 C22 C23 44.0(8)
C17 C16 C22 C23 -135.1(6)
C21 C16 C22 N2 -140.7(5)
C17 C16 C22 N2 40.3(7)
N2 C22 C23 C24 -169.6(5)
C16 C22 C23 C24 5.7(9)
C22 N2 C26 O4 -169.9(5)
C25 N2 C26 O4 0.6(8)
C22 N2 C26 O3 13.1(7)
C25 N2 C26 O3 -176.4(4)
C27 O3 C26 O4 5.5(8)
C27 O3 C26 N2 -177.5(5)
C26 O3 C27 C29 60.4(6)
C26 O3 C27 C30 -64.7(6)
C26 O3 C27 C28 177.6(4)
